data_8103533
loop_
_publ_author_name
'Baumgartner, O.'
'Voellenkle, H.'

_publ_section_title
;
 Die Kristallstruktur der Verbindung K4 Ba Ge3 O9
;
_journal_name_full
;
Zeitschrift fuer Kristallographie, Kristallgeometrie, Kristallphysik, 
Kristallchemie (145,1977-148,1979)
;
_journal_page_first 293
_journal_page_last 302
_journal_volume 146
_journal_year 1977
_chemical_formula_sum 'Ba Ge3 K4 O9'
_chemical_name_systematic 'K4 Ba Ge3 O9'
_space_group_IT_number 5
_symmetry_space_group_name_Hall 'B 2'
_symmetry_space_group_name_H-M 'B 1 1 2'
_cell_angle_alpha 90
_cell_angle_beta 90
_cell_angle_gamma 90.61
_cell_formula_units_Z 4
_cell_length_a 8.364
_cell_length_b 11.399
_cell_length_c 12.366
_cell_volume 1178.923
_citation_journal_id_ASTM ZKKKAJ
_cod_data_source_file Baumgartner_ZKKKAJ_1977_227.cif
_cod_data_source_block Ba1Ge3K4O9
_cod_original_sg_symbol_Hall 'C 2y (-x,z,y)'
_cod_original_formula_sum 'Ba1 Ge3 K4 O9'
_cod_database_code 8103533

loop_
_symmetry_equiv_pos_as_xyz
x,y,z
-x,-y,z
x+1/2,y,z+1/2
-x+1/2,-y,z+1/2

loop_
_atom_site_label
_atom_site_type_symbol
_atom_site_fract_x
_atom_site_fract_y
_atom_site_fract_z
_atom_site_occupancy
_atom_site_U_iso_or_equiv
O8 O-2 0.214 0.386 0.885 1 0.0
O10 O-2 0.281 0.392 0.259 1 0.0
O9 O-2 0.272 0.084 0.22 1 0.0
O5 O-2 0.082 0.25 0.59 1 0.0
K6 K+1 0.2263 0.2523 0.0674 1 0.0
Ge1 Ge+4 0.304 0.0313 0.796 1 0.0
Ge2 Ge+4 0.3056 0.4746 0.7906 1 0.0
O2 O-2 0 0.5 0.345 1 0.0
O4 O-2 0.332 0.401 0.657 1 0.0
O3 O-2 0.343 0.155 0.716 1 0.0
K2 K+1 0 0 0.5658 1 0.0
K3 K+1 0 0.5 0.5863 1 0.0
K1 K+1 0 0 0.0502 1 0.0
O6 O-2 0.395 0.239 0.503 1 0.0
K5 K+1 0.053 0.2541 0.3639 1 0.0
Ba1 Ba+2 0.99 0.2312 0.8103 1 0.0
K4 K+1 0 0.5 0 1 0.0
Ge3 Ge+4 0.2785 0.2576 0.6138 1 0.0
O1 O-2 0 0 0.346 1 0.0
O7 O-2 0.201 0.076 0.904 1 0.0
